data_1549379
loop_
_publ_author_name
'Zheng, Ting'
'Liao, Heng'
'Gao, Jie'
'Zhong, Liu'
'Gao, Haiyang'
'Wu, Qing'

_publ_section_title
;
 Synthesis and characterization of \a-diamine palladium complexes and
 insight into hybridization effects of nitrogen donor atoms on norbornene
 (co)polymerizations
;
_journal_issue 22
_journal_name_full 'Polymer Chemistry'
_journal_page_first 3088
_journal_paper_doi 10.1039/C8PY00395E
_journal_volume 9
_journal_year 2018
_chemical_formula_moiety 'C36 H44 Cl2 N2 Pd, H2 O'
_chemical_formula_sum 'C36 H46 Cl2 N2 O Pd'
_chemical_formula_weight 700.05
_space_group_crystal_system orthorhombic
_space_group_IT_number 62
_space_group_name_Hall '-P 2ac 2n'
_space_group_name_H-M_alt 'P n m a'
_symmetry_space_group_name_Hall '-P 2ac 2n'
_symmetry_space_group_name_H-M 'P n m a'
_atom_sites_solution_hydrogens mixed
_audit_creation_date 2017-03-09
_audit_creation_method
;
Olex2 1.2-beta
(compiled 2016.09.09 svn.r3337 for OlexSys, GUI svn.r5227)
;
_audit_update_record
;
2018-03-05 deposited with the CCDC.
2018-05-04 downloaded from the CCDC.
;
_cell_angle_alpha 90
_cell_angle_beta 90
_cell_angle_gamma 90
_cell_formula_units_Z 4
_cell_length_a 11.56450(10)
_cell_length_b 21.3415(3)
_cell_length_c 13.8095(2)
_cell_measurement_reflns_used 14718
_cell_measurement_temperature 150.00(10)
_cell_measurement_theta_max 29.3050
_cell_measurement_theta_min 3.8000
_cell_volume 3408.24(7)
_computing_cell_refinement 'CrysAlisPro 1.171.38.43 (Rigaku OD, 2015)'
_computing_data_collection 'CrysAlisPro 1.171.38.43 (Rigaku OD, 2015)'
_computing_data_reduction 'CrysAlisPro 1.171.38.43 (Rigaku OD, 2015)'
_computing_molecular_graphics 'Olex2 (Dolomanov et al., 2009)'
_computing_publication_material 'Olex2 (Dolomanov et al., 2009)'
_computing_structure_refinement 'ShelXL (Sheldrick, 2015)'
_computing_structure_solution 'ShelXT (Sheldrick, 2015)'
_diffrn_ambient_environment N~2~
_diffrn_ambient_temperature 150.00(10)
_diffrn_detector 'CCD plate'
_diffrn_detector_area_resol_mean 21.1652
_diffrn_detector_type AtlasS2
_diffrn_measured_fraction_theta_full 0.998
_diffrn_measured_fraction_theta_max 0.922
_diffrn_measurement_details
;
List of Runs (angles in degrees, time in seconds):

  # Type    Start    End  Width  t~exp~   \w     \q     \k     \f   Frames
#--------------------------------------------------------------------------
  1  \w    -84.00  14.00   1.00   70.34    --  -10.40 -57.00-180.00   98
  2  \w    -36.00  55.00   1.00   70.34    --  -10.40  57.00 -30.00   91
  3  \w    -76.00  21.00   1.00   70.34    --  -10.40 -77.00  60.00   97
  4  \w    -12.00  14.00   1.00   70.34    --   11.41 -99.00 120.00   26
;
_diffrn_measurement_device 'four-circle diffractometer'
_diffrn_measurement_device_type 'SuperNova, Dual, Cu at zero, AtlasS2'
_diffrn_measurement_method '\w scans'
_diffrn_orient_matrix_type 'CrysAlisPro convention (1999,Acta A55,543-557)'
_diffrn_orient_matrix_UB_11 0.0488617000
_diffrn_orient_matrix_UB_12 0.0284161000
_diffrn_orient_matrix_UB_13 0.0081240000
_diffrn_orient_matrix_UB_21 -0.0342720000
_diffrn_orient_matrix_UB_22 0.0425127000
_diffrn_orient_matrix_UB_23 -0.0017237000
_diffrn_orient_matrix_UB_31 -0.0141427000
_diffrn_orient_matrix_UB_32 -0.0048865000
_diffrn_orient_matrix_UB_33 0.0321776000
_diffrn_radiation_monochromator mirror
_diffrn_radiation_probe x-ray
_diffrn_radiation_type MoK\a
_diffrn_radiation_wavelength 0.71073
_diffrn_reflns_av_R_equivalents 0.0286
_diffrn_reflns_av_unetI/netI 0.0207
_diffrn_reflns_Laue_measured_fraction_full 0.998
_diffrn_reflns_Laue_measured_fraction_max 0.922
_diffrn_reflns_limit_h_max 15
_diffrn_reflns_limit_h_min -15
_diffrn_reflns_limit_k_max 29
_diffrn_reflns_limit_k_min -28
_diffrn_reflns_limit_l_max 19
_diffrn_reflns_limit_l_min -18
_diffrn_reflns_number 27858
_diffrn_reflns_point_group_measured_fraction_full 0.998
_diffrn_reflns_point_group_measured_fraction_max 0.922
_diffrn_reflns_theta_full 25.242
_diffrn_reflns_theta_max 29.567
_diffrn_reflns_theta_min 3.437
_diffrn_source 'micro-focus sealed X-ray tube'
_diffrn_source_type 'SuperNova (Mo) X-ray Source'
_exptl_absorpt_coefficient_mu 0.731
_exptl_absorpt_correction_T_max 1.00000
_exptl_absorpt_correction_T_min 0.83536
_exptl_absorpt_correction_type multi-scan
_exptl_absorpt_process_details
;
CrysAlisPro 1.171.38.43 (Rigaku Oxford Diffraction, 2015)
Empirical absorption correction using spherical harmonics,
 implemented in SCALE3 ABSPACK scaling algorithm.
;
_exptl_crystal_colour yellow
_exptl_crystal_colour_primary yellow
_exptl_crystal_density_diffrn 1.364
_exptl_crystal_description block
_exptl_crystal_F_000 1456
_exptl_crystal_size_max 0.15
_exptl_crystal_size_mid 0.12
_exptl_crystal_size_min 0.12
_exptl_transmission_factor_max 1.0000
_exptl_transmission_factor_min 0.8500
_refine_diff_density_max 0.615
_refine_diff_density_min -0.560
_refine_diff_density_rms 0.062
_refine_ls_extinction_method none
_refine_ls_goodness_of_fit_ref 1.058
_refine_ls_hydrogen_treatment constr
_refine_ls_matrix_type full
_refine_ls_number_parameters 200
_refine_ls_number_reflns 4515
_refine_ls_number_restraints 0
_refine_ls_restrained_S_all 1.058
_refine_ls_R_factor_all 0.0311
_refine_ls_R_factor_gt 0.0256
_refine_ls_shift/su_max 0.002
_refine_ls_shift/su_mean 0.000
_refine_ls_structure_factor_coef Fsqd
_refine_ls_weighting_details 'w=1/[\s^2^(Fo^2^)+(0.0282P)^2^+2.2574P] where P=(Fo^2^+2Fc^2^)/3'
_refine_ls_weighting_scheme calc
_refine_ls_wR_factor_gt 0.0612
_refine_ls_wR_factor_ref 0.0638
_reflns_Friedel_coverage 0.000
_reflns_number_gt 4030
_reflns_number_total 4515
_reflns_threshold_expression 'I > 2\s(I)'
_cod_data_source_file c8py00395e2.cif
_cod_data_source_block 1_CCDC1
_cod_depositor_comments 'Adding full bibliography for 1549377--1549380.cif.'
_cod_database_code 1549379
_chemical_oxdiff_formula 'C H N O Pd Cl'
_chemical_oxdiff_usercomment anp-dipp-PdCl2
_shelx_space_group_comment
;
The symmetry employed for this shelxl refinement is uniquely defined
by the following loop, which should always be used as a source of
symmetry information in preference to the above space-group names.
They are only intended as comments.
;
_reflns_odcompleteness_completeness 99.62
_reflns_odcompleteness_iscentric 1
_reflns_odcompleteness_theta 26.32
_olex2_refinement_description
;
1. Fixed Uiso
 At 1.2 times of:
  All C(H) groups, All N(H) groups
 At 1.5 times of:
  All C(H,H,H) groups, All O(H) groups
2.a Riding coordinates:
 O1(H1B)
2.b Ternary CH refined with riding coordinates:
 N1(H1), C1(H1A), C14(H14), C17(H17)
2.c Aromatic/amide H refined with riding coordinates:
 C10(H10), C12(H12), C11(H11), C3(H3), C4(H4), C5(H5)
2.d Idealised Me refined as rotating group:
 C16(H16A,H16B,H16C), C19(H19A,H19B,H19C), C15(H15A,H15B,H15C), C18(H18A,H18B,
 H18C)
;
_shelx_shelxl_version_number 2014/7
_olex2_submission_special_instructions 'No special instructions were received'
_oxdiff_exptl_absorpt_empirical_details
;
Empirical correction (ABSPACK) includes:
- Absorption correction using spherical harmonics
- Frame scaling
;
_oxdiff_exptl_absorpt_empirical_full_max 1.289
_oxdiff_exptl_absorpt_empirical_full_min 0.721

loop_
_space_group_symop_operation_xyz
'x, y, z'
'-x+1/2, -y, z+1/2'
'-x, y+1/2, -z'
'x+1/2, -y+1/2, -z+1/2'
'-x, -y, -z'
'x-1/2, y, -z-1/2'
'x, -y-1/2, z'
'-x-1/2, y-1/2, z-1/2'

loop_
_atom_site_label
_atom_site_type_symbol
_atom_site_fract_x
_atom_site_fract_y
_atom_site_fract_z
_atom_site_U_iso_or_equiv
_atom_site_adp_type
_atom_site_occupancy
_atom_site_symmetry_multiplicity
_atom_site_calc_flag
_atom_site_refinement_flags
C1 C 0.30047(16) 0.28652(9) 0.45699(14) 0.0185(4) Uani 1 1 d U
H1A H 0.2782 0.3016 0.3910 0.022 Uiso 1 1 calc R
C2 C 0.42519(18) 0.30472(12) 0.47620(16) 0.0299(5) Uani 1 1 d U
C3 C 0.4793(2) 0.36190(15) 0.4813(2) 0.0470(7) Uani 1 1 d U
H3 H 0.4381 0.3997 0.4702 0.056 Uiso 1 1 calc R
C4 C 0.5997(3) 0.3625(2) 0.5040(2) 0.0617(8) Uani 1 1 d U
H4 H 0.6380 0.4017 0.5096 0.074 Uiso 1 1 calc R
C5 C 0.6612(2) 0.3098(2) 0.5177(2) 0.0634(8) Uani 1 1 d U
H5 H 0.7410 0.3127 0.5333 0.076 Uiso 1 1 calc R
C6 C 0.6095(3) 0.2500 0.5092(3) 0.0498(9) Uani 1 2 d SU
C7 C 0.4897(3) 0.2500 0.4888(2) 0.0350(7) Uani 1 2 d SU
C8 C 0.18863(17) 0.37909(9) 0.50857(14) 0.0194(4) Uani 1 1 d U
C9 C 0.12068(18) 0.39271(10) 0.42694(15) 0.0224(4) Uani 1 1 d U
C10 C 0.09845(19) 0.45535(11) 0.40727(17) 0.0289(5) Uani 1 1 d .
H10 H 0.0535 0.4658 0.3520 0.035 Uiso 1 1 calc R
C11 C 0.1396(2) 0.50274(10) 0.46548(18) 0.0325(5) Uani 1 1 d .
H11 H 0.1238 0.5453 0.4499 0.039 Uiso 1 1 calc R
C12 C 0.2040(2) 0.48810(10) 0.54676(17) 0.0292(5) Uani 1 1 d .
H12 H 0.2306 0.5209 0.5876 0.035 Uiso 1 1 calc R
C13 C 0.23061(18) 0.42620(10) 0.56995(15) 0.0225(4) Uani 1 1 d .
C14 C 0.06840(19) 0.34322(11) 0.36071(16) 0.0265(5) Uani 1 1 d .
H14 H 0.0867 0.3011 0.3886 0.032 Uiso 1 1 calc R
C15 C 0.1199(2) 0.34596(12) 0.25831(17) 0.0371(6) Uani 1 1 d .
H15A H 0.0997 0.3860 0.2281 0.056 Uiso 1 1 calc R
H15B H 0.0886 0.3115 0.2194 0.056 Uiso 1 1 calc R
H15C H 0.2042 0.3421 0.2621 0.056 Uiso 1 1 calc R
C16 C -0.0636(2) 0.34934(14) 0.3548(2) 0.0412(6) Uani 1 1 d .
H16A H -0.0964 0.3476 0.4202 0.062 Uiso 1 1 calc R
H16B H -0.0950 0.3149 0.3159 0.062 Uiso 1 1 calc R
H16C H -0.0837 0.3894 0.3246 0.062 Uiso 1 1 calc R
C17 C 0.29880(19) 0.41274(10) 0.66229(16) 0.0252(4) Uani 1 1 d .
H17 H 0.3375 0.3731 0.6565 0.030 Uiso 1 1 d R
C18 C 0.2173(2) 0.40976(14) 0.74885(17) 0.0404(6) Uani 1 1 d .
H18A H 0.1815 0.4509 0.7587 0.061 Uiso 1 1 calc R
H18B H 0.2609 0.3980 0.8069 0.061 Uiso 1 1 calc R
H18C H 0.1570 0.3785 0.7366 0.061 Uiso 1 1 calc R
C19 C 0.3958(2) 0.45985(12) 0.6812(2) 0.0394(6) Uani 1 1 d .
H19A H 0.4443 0.4635 0.6233 0.059 Uiso 1 1 calc R
H19B H 0.4429 0.4455 0.7358 0.059 Uiso 1 1 calc R
H19C H 0.3622 0.5008 0.6965 0.059 Uiso 1 1 calc R
Cl1 Cl -0.03607(4) 0.17414(2) 0.62084(4) 0.02702(13) Uani 1 1 d .
N1 N 0.21711(14) 0.31354(7) 0.53010(11) 0.0163(3) Uani 1 1 d .
H1 H 0.2506 0.3129 0.5857 0.020 Uiso 1 1 d R
O1W O 0.3143(3) 0.2500 0.7048(2) 0.0627(10) Uani 1 2 d S
H1B H 0.3414 0.2174 0.7321 0.094 Uiso 1 1 d R
Pd1 Pd 0.088553(17) 0.2500 0.567668(14) 0.01461(7) Uani 1 2 d S

loop_
_atom_site_aniso_label
_atom_site_aniso_U_11
_atom_site_aniso_U_22
_atom_site_aniso_U_33
_atom_site_aniso_U_23
_atom_site_aniso_U_13
_atom_site_aniso_U_12
C1 0.0143(9) 0.0240(10) 0.0172(9) -0.0012(7) 0.0024(7) -0.0040(7)
C2 0.0179(9) 0.0488(13) 0.0230(10) -0.0103(10) 0.0060(8) -0.0121(9)
C3 0.0347(12) 0.0648(15) 0.0414(13) -0.0234(12) 0.0173(11) -0.0264(12)
C4 0.0391(14) 0.099(2) 0.0468(15) -0.0281(16) 0.0153(12) -0.0440(14)
C5 0.0243(12) 0.128(2) 0.0383(14) -0.0174(16) 0.0038(11) -0.0263(14)
C6 0.0184(14) 0.104(2) 0.0273(16) 0.000 0.0017(13) 0.000
C7 0.0163(13) 0.0694(19) 0.0193(13) 0.000 0.0017(11) 0.000
C8 0.0179(9) 0.0181(9) 0.0222(9) 0.0043(7) 0.0029(7) -0.0019(7)
C9 0.0196(9) 0.0249(10) 0.0225(10) 0.0048(8) 0.0027(8) -0.0010(8)
C10 0.0283(11) 0.0304(12) 0.0280(11) 0.0126(10) 0.0012(9) 0.0030(9)
C11 0.0352(13) 0.0205(10) 0.0418(13) 0.0100(10) 0.0059(11) 0.0003(9)
C12 0.0297(12) 0.0197(10) 0.0381(12) -0.0006(9) 0.0035(10) -0.0037(9)
C13 0.0204(10) 0.0224(10) 0.0248(10) 0.0009(8) 0.0031(8) -0.0022(8)
C14 0.0259(11) 0.0290(11) 0.0246(11) 0.0061(9) -0.0067(9) -0.0025(9)
C15 0.0446(14) 0.0433(14) 0.0233(11) 0.0031(10) -0.0055(10) -0.0003(12)
C16 0.0277(12) 0.0505(16) 0.0454(15) 0.0046(13) -0.0117(11) -0.0026(11)
C17 0.0249(10) 0.0229(10) 0.0277(11) -0.0046(9) -0.0036(9) -0.0004(8)
C18 0.0343(13) 0.0606(16) 0.0264(12) 0.0011(12) -0.0019(10) -0.0007(13)
C19 0.0368(14) 0.0378(13) 0.0436(15) -0.0112(12) -0.0072(11) -0.0092(11)
Cl1 0.0200(2) 0.0245(2) 0.0365(3) -0.0002(2) 0.0089(2) -0.00604(19)
N1 0.0150(7) 0.0190(7) 0.0149(7) 0.0013(6) -0.0003(6) -0.0011(6)
O1W 0.107(3) 0.0303(13) 0.0508(17) 0.000 -0.0512(18) 0.000
Pd1 0.01072(11) 0.01635(11) 0.01676(12) 0.000 0.00134(7) 0.000

loop_
_atom_type_symbol
_atom_type_description
_atom_type_scat_dispersion_real
_atom_type_scat_dispersion_imag
_atom_type_scat_source
C C 0.0033 0.0016 'International Tables Vol C Tables 4.2.6.8 and 6.1.1.4'
H H 0.0000 0.0000 'International Tables Vol C Tables 4.2.6.8 and 6.1.1.4'
Cl Cl 0.1484 0.1585 'International Tables Vol C Tables 4.2.6.8 and 6.1.1.4'
N N 0.0061 0.0033 'International Tables Vol C Tables 4.2.6.8 and 6.1.1.4'
O O 0.0106 0.0060 'International Tables Vol C Tables 4.2.6.8 and 6.1.1.4'
Pd Pd -0.9988 1.0072 'International Tables Vol C Tables 4.2.6.8 and 6.1.1.4'

loop_
_geom_angle_atom_site_label_1
_geom_angle_atom_site_label_2
_geom_angle_atom_site_label_3
_geom_angle
_geom_angle_site_symmetry_1
_geom_angle_site_symmetry_3
N1 C1 C2 113.09(16) . .
N1 C1 C1 112.44(9) . 7_565
C2 C1 C1 104.84(13) . 7_565
N1 C1 H1A 108.8 . .
C2 C1 H1A 108.8 . .
C1 C1 H1A 108.8 7_565 .
C3 C2 C7 119.5(2) . .
C3 C2 C1 132.1(2) . .
C7 C2 C1 108.4(2) . .
C2 C3 C4 117.6(3) . .
C2 C3 H3 121.2 . .
C4 C3 H3 121.2 . .
C5 C4 C3 122.7(3) . .
C5 C4 H4 118.7 . .
C3 C4 H4 118.7 . .
C4 C5 C6 121.3(3) . .
C4 C5 H5 119.3 . .
C6 C5 H5 119.3 . .
C5 C6 C5 129.0(4) 7_565 .
C5 C6 C7 115.5(2) 7_565 .
C5 C6 C7 115.5(2) . .
C2 C7 C2 113.5(3) 7_565 .
C2 C7 C6 123.25(14) 7_565 .
C2 C7 C6 123.25(14) . .
C13 C8 C9 122.05(18) . .
C13 C8 N1 118.91(17) . .
C9 C8 N1 119.04(18) . .
C10 C9 C8 117.4(2) . .
C10 C9 C14 118.49(19) . .
C8 C9 C14 124.11(19) . .
C11 C10 C9 122.0(2) . .
C11 C10 H10 119.0 . .
C9 C10 H10 119.0 . .
C10 C11 C12 119.6(2) . .
C10 C11 H11 120.2 . .
C12 C11 H11 120.2 . .
C11 C12 C13 121.3(2) . .
C11 C12 H12 119.3 . .
C13 C12 H12 119.3 . .
C12 C13 C8 117.7(2) . .
C12 C13 C17 118.98(19) . .
C8 C13 C17 123.30(18) . .
C9 C14 C16 111.6(2) . .
C9 C14 C15 111.90(19) . .
C16 C14 C15 109.5(2) . .
C9 C14 H14 107.9 . .
C16 C14 H14 107.9 . .
C15 C14 H14 107.9 . .
C14 C15 H15A 109.5 . .
C14 C15 H15B 109.5 . .
H15A C15 H15B 109.5 . .
C14 C15 H15C 109.5 . .
H15A C15 H15C 109.5 . .
H15B C15 H15C 109.5 . .
C14 C16 H16A 109.5 . .
C14 C16 H16B 109.5 . .
H16A C16 H16B 109.5 . .
C14 C16 H16C 109.5 . .
H16A C16 H16C 109.5 . .
H16B C16 H16C 109.5 . .
C18 C17 C13 110.08(18) . .
C18 C17 C19 110.34(19) . .
C13 C17 C19 113.44(19) . .
C18 C17 H17 108.5 . .
C13 C17 H17 109.7 . .
C19 C17 H17 104.6 . .
C17 C18 H18A 109.5 . .
C17 C18 H18B 109.5 . .
H18A C18 H18B 109.5 . .
C17 C18 H18C 109.5 . .
H18A C18 H18C 109.5 . .
H18B C18 H18C 109.5 . .
C17 C19 H19A 109.5 . .
C17 C19 H19B 109.5 . .
H19A C19 H19B 109.5 . .
C17 C19 H19C 109.5 . .
H19A C19 H19C 109.5 . .
H19B C19 H19C 109.5 . .
C8 N1 C1 111.82(15) . .
C8 N1 Pd1 120.80(12) . .
C1 N1 Pd1 111.99(11) . .
C8 N1 H1 107.3 . .
C1 N1 H1 107.6 . .
Pd1 N1 H1 95.1 . .
N1 Pd1 N1 81.46(9) . 7_565
N1 Pd1 Cl1 172.88(5) . .
N1 Pd1 Cl1 93.96(5) 7_565 .
N1 Pd1 Cl1 93.96(5) . 7_565
N1 Pd1 Cl1 172.88(5) 7_565 7_565
Cl1 Pd1 Cl1 90.06(3) . 7_565

loop_
_geom_bond_atom_site_label_1
_geom_bond_atom_site_label_2
_geom_bond_distance
_geom_bond_site_symmetry_2
C1 N1 1.510(2) .
C1 C2 1.517(3) .
C1 C1 1.559(4) 7_565
C1 H1A 1.0000 .
C2 C3 1.373(4) .
C2 C7 1.397(3) .
C3 C4 1.427(4) .
C3 H3 0.9500 .
C4 C5 1.344(5) .
C4 H4 0.9500 .
C5 C6 1.413(4) .
C5 H5 0.9500 .
C6 C5 1.413(4) 7_565
C6 C7 1.414(5) .
C7 C2 1.397(3) 7_565
C8 C13 1.402(3) .
C8 C9 1.405(3) .
C8 N1 1.468(2) .
C9 C10 1.388(3) .
C9 C14 1.522(3) .
C10 C11 1.377(4) .
C10 H10 0.9500 .
C11 C12 1.383(3) .
C11 H11 0.9500 .
C12 C13 1.394(3) .
C12 H12 0.9500 .
C13 C17 1.527(3) .
C14 C16 1.534(3) .
C14 C15 1.535(3) .
C14 H14 1.0000 .
C15 H15A 0.9800 .
C15 H15B 0.9800 .
C15 H15C 0.9800 .
C16 H16A 0.9800 .
C16 H16B 0.9800 .
C16 H16C 0.9800 .
C17 C18 1.524(3) .
C17 C19 1.528(3) .
C17 H17 0.9597 .
C18 H18A 0.9800 .
C18 H18B 0.9800 .
C18 H18C 0.9800 .
C19 H19A 0.9800 .
C19 H19B 0.9800 .
C19 H19C 0.9800 .
Cl1 Pd1 2.2886(5) .
N1 Pd1 2.0780(16) .
N1 H1 0.8603 .
O1W H1B 0.8503 .
Pd1 N1 2.0780(16) 7_565
Pd1 Cl1 2.2887(5) 7_565

loop_
_geom_torsion_atom_site_label_1
_geom_torsion_atom_site_label_2
_geom_torsion_atom_site_label_3
_geom_torsion_atom_site_label_4
_geom_torsion
_geom_torsion_site_symmetry_1
_geom_torsion_site_symmetry_4
N1 C1 C2 C3 -59.6(3) . .
C1 C1 C2 C3 177.6(2) 7_565 .
N1 C1 C2 C7 121.3(2) . .
C1 C1 C2 C7 -1.6(2) 7_565 .
C7 C2 C3 C4 -2.8(4) . .
C1 C2 C3 C4 178.2(2) . .
C2 C3 C4 C5 1.8(4) . .
C3 C4 C5 C6 0.7(5) . .
C4 C5 C6 C5 177.6(3) . 7_565
C4 C5 C6 C7 -2.0(5) . .
C3 C2 C7 C2 -176.49(18) . 7_565
C1 C2 C7 C2 2.8(4) . 7_565
C3 C2 C7 C6 1.5(4) . .
C1 C2 C7 C6 -179.2(3) . .
C5 C6 C7 C2 -0.9(5) 7_565 7_565
C5 C6 C7 C2 178.7(3) . 7_565
C5 C6 C7 C2 -178.7(3) 7_565 .
C5 C6 C7 C2 0.9(5) . .
C13 C8 C9 C10 1.6(3) . .
N1 C8 C9 C10 -178.11(18) . .
C13 C8 C9 C14 -177.1(2) . .
N1 C8 C9 C14 3.3(3) . .
C8 C9 C10 C11 -0.8(3) . .
C14 C9 C10 C11 177.9(2) . .
C9 C10 C11 C12 -0.7(4) . .
C10 C11 C12 C13 1.5(4) . .
C11 C12 C13 C8 -0.8(3) . .
C11 C12 C13 C17 -178.1(2) . .
C9 C8 C13 C12 -0.8(3) . .
N1 C8 C13 C12 178.87(18) . .
C9 C8 C13 C17 176.41(19) . .
N1 C8 C13 C17 -3.9(3) . .
C10 C9 C14 C16 -56.4(3) . .
C8 C9 C14 C16 122.2(2) . .
C10 C9 C14 C15 66.7(3) . .
C8 C9 C14 C15 -114.7(2) . .
C12 C13 C17 C18 84.2(3) . .
C8 C13 C17 C18 -93.0(2) . .
C12 C13 C17 C19 -40.0(3) . .
C8 C13 C17 C19 142.8(2) . .
C13 C8 N1 C1 -109.9(2) . .
C9 C8 N1 C1 69.8(2) . .
C13 C8 N1 Pd1 114.96(17) . .
C9 C8 N1 Pd1 -65.3(2) . .
C2 C1 N1 C8 80.5(2) . .
C1 C1 N1 C8 -161.01(11) 7_565 .
C2 C1 N1 Pd1 -140.35(15) . .
C1 C1 N1 Pd1 -21.85(11) 7_565 .
C8 N1 Pd1 N1 162.02(11) . 7_565
C1 N1 Pd1 N1 26.99(14) . 7_565
C8 N1 Pd1 Cl1 -147.6(3) . .
C1 N1 Pd1 Cl1 77.3(4) . .
C8 N1 Pd1 Cl1 -23.47(14) . 7_565
C1 N1 Pd1 Cl1 -158.50(12) . 7_565
